data_7103319
loop_
_publ_author_name
'Fyvie, W Sean'
'Peczuh, Mark W'

_publ_section_title
;
 Remote induction of asymmetry in [13]-macro-dilactone topology by a
 single stereogenic center.
;
_journal_issue 34
_journal_name_full 'Chemical communications (Cambridge, England)'
_journal_page_first 4028
_journal_page_last 4030
_journal_paper_doi 10.1039/b807562j
_journal_year 2008
_chemical_absolute_configuration syn
_chemical_formula_sum 'C15 H22 O5'
_chemical_formula_weight 282.33
_chemical_name_systematic
;
?
;
_space_group_IT_number 19
_symmetry_cell_setting orthorhombic
_symmetry_space_group_name_Hall 'P 2ac 2ab'
_symmetry_space_group_name_H-M 'P 21 21 21'
_atom_sites_solution_hydrogens geom
_atom_sites_solution_primary direct
_atom_sites_solution_secondary difmap
_audit_creation_method SHELXL-97
_cell_angle_alpha 90.00
_cell_angle_beta 90.00
_cell_angle_gamma 90.00
_cell_formula_units_Z 4
_cell_length_a 6.4153(13)
_cell_length_b 12.269(3)
_cell_length_c 18.605(4)
_cell_measurement_temperature 173(2)
_cell_volume 1464.4(5)
_computing_cell_refinement Denzo
_computing_data_collection 'Nonius Collect'
_computing_data_reduction Denzo
_computing_molecular_graphics 'Bruker SHELXTL'
_computing_publication_material 'Bruker SHELXTL'
_computing_structure_refinement 'SHELXL-97 (Sheldrick, 1997)'
_computing_structure_solution 'SHELXS-97 (Sheldrick, 1990)'
_diffrn_ambient_temperature 173(2)
_diffrn_measured_fraction_theta_full 0.994
_diffrn_measured_fraction_theta_max 0.994
_diffrn_measurement_device_type 'Nonius KappaCCD'
_diffrn_measurement_method '\w scans'
_diffrn_radiation_monochromator graphite
_diffrn_radiation_source 'fine-focus sealed tube'
_diffrn_radiation_type MoK\a
_diffrn_radiation_wavelength 0.71073
_diffrn_reflns_av_R_equivalents 0.0000
_diffrn_reflns_av_sigmaI/netI 0.1341
_diffrn_reflns_limit_h_max 8
_diffrn_reflns_limit_h_min -8
_diffrn_reflns_limit_k_max 16
_diffrn_reflns_limit_k_min -16
_diffrn_reflns_limit_l_max 25
_diffrn_reflns_limit_l_min -25
_diffrn_reflns_number 3801
_diffrn_reflns_theta_full 28.97
_diffrn_reflns_theta_max 28.97
_diffrn_reflns_theta_min 3.32
_exptl_absorpt_coefficient_mu 0.095
_exptl_absorpt_correction_T_max 0.9924
_exptl_absorpt_correction_T_min 0.9859
_exptl_absorpt_correction_type none
_exptl_crystal_colour colorless
_exptl_crystal_density_diffrn 1.281
_exptl_crystal_density_method 'not measured'
_exptl_crystal_description plate
_exptl_crystal_F_000 608
_exptl_crystal_size_max 0.15
_exptl_crystal_size_mid 0.15
_exptl_crystal_size_min 0.08
_refine_diff_density_max 0.205
_refine_diff_density_min -0.235
_refine_diff_density_rms 0.056
_refine_ls_abs_structure_details 'Flack H D (1983), Acta Cryst. A39, 876-881'
_refine_ls_abs_structure_Flack 0.2(12)
_refine_ls_extinction_method none
_refine_ls_goodness_of_fit_ref 1.001
_refine_ls_hydrogen_treatment constr
_refine_ls_matrix_type full
_refine_ls_number_parameters 181
_refine_ls_number_reflns 3801
_refine_ls_number_restraints 0
_refine_ls_restrained_S_all 1.001
_refine_ls_R_factor_all 0.1525
_refine_ls_R_factor_gt 0.0586
_refine_ls_shift/su_max 0.000
_refine_ls_shift/su_mean 0.000
_refine_ls_structure_factor_coef Fsqd
_refine_ls_weighting_details 'calc w=1/[\s^2^(Fo^2^)+(0.0330P)^2^+0.0000P] where P=(Fo^2^+2Fc^2^)/3'
_refine_ls_weighting_scheme calc
_refine_ls_wR_factor_gt 0.0833
_refine_ls_wR_factor_ref 0.1022
_reflns_number_gt 2021
_reflns_number_total 3801
_reflns_threshold_expression >2sigma(I)
_cod_data_source_file b807562j.txt
_cod_data_source_block mp08
_cod_depositor_comments
;
The following automatic conversions were performed:
'_symmetry_cell_setting' value 'Orthorhombic' changed to 'orthorhombic'
according to '/home/saulius/struct/CIF-dictionaries/cif_core.dic'
dictionary named 'cif_core.dic' version 2.4.1 from 2010-06-29.

Automatic conversion script
Id: cif_fix_enum 1527 2010-12-29 10:47:43Z saulius 
;
_cod_original_sg_symbol_H-M P2(1)2(1)2(1)
_cod_database_code 7103319

loop_
_symmetry_equiv_pos_as_xyz
'x, y, z'
'-x+1/2, -y, z+1/2'
'-x, y+1/2, -z+1/2'
'x+1/2, -y+1/2, -z'

loop_
_atom_site_label
_atom_site_type_symbol
_atom_site_fract_x
_atom_site_fract_y
_atom_site_fract_z
_atom_site_U_iso_or_equiv
_atom_site_adp_type
_atom_site_occupancy
_atom_site_symmetry_multiplicity
_atom_site_calc_flag
_atom_site_refinement_flags
_atom_site_disorder_assembly
_atom_site_disorder_group
O1 O 0.6662(2) 0.46869(12) 0.20280(8) 0.0291(4) Uani 1 1 d . . .
O2 O 0.3324(3) 0.41348(13) 0.20603(9) 0.0379(4) Uani 1 1 d . . .
O3 O 0.1174(3) 0.40800(14) -0.01143(9) 0.0493(5) Uani 1 1 d . . .
O4 O 0.5892(2) 0.63290(14) 0.04353(8) 0.0348(5) Uani 1 1 d . . .
O5 O 0.5231(2) 0.69969(12) 0.15381(8) 0.0286(4) Uani 1 1 d . . .
C1 C 0.5039(4) 0.40954(19) 0.17933(12) 0.0284(6) Uani 1 1 d . . .
C2 C 0.5622(4) 0.33781(19) 0.11692(12) 0.0342(7) Uani 1 1 d . . .
H2A H 0.6177 0.2679 0.1353 0.041 Uiso 1 1 calc R . .
H2B H 0.6737 0.3736 0.0887 0.041 Uiso 1 1 calc R . .
C3 C 0.3754(4) 0.3150(2) 0.06779(13) 0.0376(7) Uani 1 1 d . . .
H3A H 0.4097 0.2538 0.0352 0.045 Uiso 1 1 calc R . .
H3B H 0.2545 0.2929 0.0975 0.045 Uiso 1 1 calc R . .
C4 C 0.3180(4) 0.4130(2) 0.02397(12) 0.0345(6) Uani 1 1 d . . .
H4A H 0.4336 0.4454 -0.0051 0.041 Uiso 1 1 calc R . .
C5 C 0.1517(4) 0.48842(19) 0.04436(13) 0.0317(6) Uani 1 1 d . . .
H5A H 0.0824 0.4734 0.0915 0.038 Uiso 1 1 calc R . .
C6 C 0.1475(4) 0.60500(19) 0.01963(12) 0.0302(6) Uani 1 1 d . . .
H6A H 0.0017 0.6266 0.0095 0.036 Uiso 1 1 calc R . .
H6B H 0.2278 0.6117 -0.0256 0.036 Uiso 1 1 calc R . .
C7 C 0.2392(4) 0.6817(2) 0.07568(12) 0.0281(6) Uani 1 1 d . . .
H7A H 0.2134 0.7578 0.0604 0.034 Uiso 1 1 calc R . .
H7B H 0.1658 0.6702 0.1219 0.034 Uiso 1 1 calc R . .
C8 C 0.4664(4) 0.66676(19) 0.08736(12) 0.0247(6) Uani 1 1 d . . .
C9 C 0.7416(3) 0.6889(2) 0.17247(12) 0.0305(6) Uani 1 1 d . . .
H9A H 0.8108 0.7609 0.1692 0.037 Uiso 1 1 calc R . .
H9B H 0.8110 0.6389 0.1383 0.037 Uiso 1 1 calc R . .
C10 C 0.7619(4) 0.6447(2) 0.24847(12) 0.0253(6) Uani 1 1 d . . .
H10A H 0.7159 0.7034 0.2822 0.030 Uiso 1 1 calc R . .
C11 C 0.6238(4) 0.54618(18) 0.26135(11) 0.0281(6) Uani 1 1 d . . .
H11A H 0.4746 0.5693 0.2588 0.034 Uiso 1 1 calc R . .
C12 C 0.6629(4) 0.4914(2) 0.33332(12) 0.0337(6) Uani 1 1 d . . .
H12A H 0.5852 0.4217 0.3350 0.040 Uiso 1 1 calc R . .
H12B H 0.6089 0.5386 0.3722 0.040 Uiso 1 1 calc R . .
C13 C 0.8934(4) 0.4688(2) 0.34663(13) 0.0361(6) Uani 1 1 d . . .
H13A H 0.9117 0.4388 0.3956 0.043 Uiso 1 1 calc R . .
H13B H 0.9434 0.4137 0.3118 0.043 Uiso 1 1 calc R . .
C14 C 1.0219(4) 0.5719(2) 0.33896(13) 0.0354(6) Uani 1 1 d . . .
H14A H 1.1711 0.5549 0.3466 0.042 Uiso 1 1 calc R . .
H14B H 0.9787 0.6254 0.3759 0.042 Uiso 1 1 calc R . .
C15 C 0.9920(4) 0.6212(2) 0.26401(12) 0.0311(6) Uani 1 1 d . . .
H15A H 1.0725 0.6899 0.2605 0.037 Uiso 1 1 calc R . .
H15B H 1.0467 0.5701 0.2274 0.037 Uiso 1 1 calc R . .

loop_
_atom_site_aniso_label
_atom_site_aniso_U_11
_atom_site_aniso_U_22
_atom_site_aniso_U_33
_atom_site_aniso_U_23
_atom_site_aniso_U_13
_atom_site_aniso_U_12
O1 0.0266(9) 0.0330(10) 0.0279(9) -0.0053(8) 0.0006(8) 0.0003(8)
O2 0.0319(11) 0.0399(11) 0.0419(11) -0.0068(9) 0.0021(9) -0.0056(9)
O3 0.0625(13) 0.0377(11) 0.0477(11) -0.0010(10) -0.0273(10) -0.0094(10)
O4 0.0293(10) 0.0480(12) 0.0271(9) -0.0013(8) 0.0030(8) 0.0002(8)
O5 0.0241(9) 0.0368(11) 0.0249(8) -0.0024(8) -0.0032(8) 0.0028(8)
C1 0.0326(15) 0.0221(14) 0.0305(14) 0.0009(12) -0.0051(12) 0.0018(13)
C2 0.0426(17) 0.0261(15) 0.0339(14) -0.0019(12) -0.0018(13) 0.0015(12)
C3 0.0491(17) 0.0290(15) 0.0345(14) -0.0064(13) -0.0083(14) 0.0014(14)
C4 0.0417(16) 0.0332(15) 0.0284(14) -0.0040(12) -0.0064(12) -0.0031(14)
C5 0.0315(14) 0.0338(15) 0.0298(14) 0.0005(12) -0.0074(13) -0.0090(13)
C6 0.0275(13) 0.0335(16) 0.0296(13) 0.0044(12) -0.0024(11) -0.0007(13)
C7 0.0266(13) 0.0315(16) 0.0262(13) 0.0058(12) -0.0019(11) 0.0014(12)
C8 0.0302(14) 0.0206(14) 0.0234(13) 0.0056(11) 0.0015(12) -0.0011(12)
C9 0.0193(12) 0.0375(16) 0.0347(14) 0.0023(13) -0.0042(11) -0.0021(12)
C10 0.0264(13) 0.0254(14) 0.0240(13) -0.0014(11) -0.0025(11) 0.0023(11)
C11 0.0297(14) 0.0309(14) 0.0238(13) -0.0074(11) 0.0042(12) 0.0035(12)
C12 0.0419(16) 0.0337(15) 0.0256(14) -0.0001(12) 0.0008(12) -0.0024(13)
C13 0.0452(16) 0.0384(17) 0.0246(13) 0.0046(12) -0.0018(13) 0.0033(13)
C14 0.0316(14) 0.0447(17) 0.0298(14) 0.0027(12) -0.0053(12) 0.0015(13)
C15 0.0261(13) 0.0390(16) 0.0281(13) 0.0017(12) -0.0042(12) -0.0008(12)

loop_
_atom_type_symbol
_atom_type_description
_atom_type_scat_dispersion_real
_atom_type_scat_dispersion_imag
_atom_type_scat_source
C C 0.0033 0.0016 'International Tables Vol C Tables 4.2.6.8 and 6.1.1.4'
H H 0.0000 0.0000 'International Tables Vol C Tables 4.2.6.8 and 6.1.1.4'
O O 0.0106 0.0060 'International Tables Vol C Tables 4.2.6.8 and 6.1.1.4'

loop_
_geom_angle_atom_site_label_1
_geom_angle_atom_site_label_2
_geom_angle_atom_site_label_3
_geom_angle
_geom_angle_site_symmetry_1
_geom_angle_site_symmetry_3
_geom_angle_publ_flag
C1 O1 C11 116.56(17) . . ?
C4 O3 C5 60.65(14) . . ?
C8 O5 C9 116.87(18) . . ?
O2 C1 O1 123.4(2) . . ?
O2 C1 C2 124.6(2) . . ?
O1 C1 C2 112.0(2) . . ?
C1 C2 C3 111.9(2) . . ?
C4 C3 C2 111.7(2) . . ?
O3 C4 C5 59.74(15) . . ?
O3 C4 C3 115.6(2) . . ?
C5 C4 C3 123.1(2) . . ?
O3 C5 C4 59.61(15) . . ?
O3 C5 C6 115.22(19) . . ?
C4 C5 C6 122.4(2) . . ?
C5 C6 C7 111.81(19) . . ?
C8 C7 C6 113.8(2) . . ?
O4 C8 O5 123.1(2) . . ?
O4 C8 C7 125.7(2) . . ?
O5 C8 C7 111.2(2) . . ?
O5 C9 C10 109.75(18) . . ?
C11 C10 C9 112.40(19) . . ?
C11 C10 C15 112.5(2) . . ?
C9 C10 C15 108.99(19) . . ?
O1 C11 C10 106.86(18) . . ?
O1 C11 C12 109.63(18) . . ?
C10 C11 C12 113.29(19) . . ?
C11 C12 C13 112.5(2) . . ?
C14 C13 C12 111.1(2) . . ?
C13 C14 C15 110.3(2) . . ?
C10 C15 C14 111.51(19) . . ?

loop_
_geom_bond_atom_site_label_1
_geom_bond_atom_site_label_2
_geom_bond_distance
_geom_bond_site_symmetry_2
_geom_bond_publ_flag
O1 C1 1.342(3) . ?
O1 C11 1.471(3) . ?
O2 C1 1.208(3) . ?
O3 C4 1.447(3) . ?
O3 C5 1.449(3) . ?
O4 C8 1.207(3) . ?
O5 C8 1.351(3) . ?
O5 C9 1.451(3) . ?
C1 C2 1.504(3) . ?
C2 C3 1.533(3) . ?
C3 C4 1.499(3) . ?
C4 C5 1.462(3) . ?
C5 C6 1.503(3) . ?
C6 C7 1.523(3) . ?
C7 C8 1.485(3) . ?
C9 C10 1.520(3) . ?
C10 C11 1.518(3) . ?
C10 C15 1.531(3) . ?
C11 C12 1.519(3) . ?
C12 C13 1.524(3) . ?
C13 C14 1.517(3) . ?
C14 C15 1.532(3) . ?

loop_
_cod_related_entry_id
_cod_related_entry_database
_cod_related_entry_code
1 ChemSpider 30653053
